data_4500444
loop_
_publ_author_name
'Arlin, Jean-Baptiste'
'Florence, Alastair J.'
'Johnston, Andrea'
'Kennedy, Alan R.'
'Miller, Gary J.'
'Patterson, Kirsty'

_publ_section_title
;
 Systematic Data Set for Structure&#x2212;Property Investigations:
 Solubility and Solid-State Structure of Alkaline Earth Metal Salts of
 Benzoates
;
_journal_issue 4
_journal_name_full 'Crystal Growth &amp; Design'
_journal_page_first 1318
_journal_paper_doi 10.1021/cg101547r
_journal_volume 11
_journal_year 2011
_chemical_formula_sum 'C14 H16 Ba Cl2 O8'
_chemical_formula_weight 520.51
_chemical_name_systematic
;
 ?
;
_space_group_IT_number 2
_symmetry_cell_setting triclinic
_symmetry_space_group_name_Hall '-P 1'
_symmetry_space_group_name_H-M 'P -1'
_atom_sites_solution_hydrogens geom
_atom_sites_solution_primary direct
_atom_sites_solution_secondary difmap
_audit_creation_method SHELXL-97
_cell_angle_alpha 80.425(6)
_cell_angle_beta 89.215(6)
_cell_angle_gamma 82.281(6)
_cell_formula_units_Z 2
_cell_length_a 7.0487(5)
_cell_length_b 7.6124(5)
_cell_length_c 17.3085(14)
_cell_measurement_reflns_used 6519
_cell_measurement_temperature 123(2)
_cell_measurement_theta_max 29.14
_cell_measurement_theta_min 3.14
_cell_volume 907.46(12)
_computing_structure_refinement 'SHELXL-97 (Sheldrick, 1997)'
_diffrn_ambient_temperature 123(2)
_diffrn_measured_fraction_theta_full 0.997
_diffrn_measured_fraction_theta_max 0.938
_diffrn_measurement_device_type 'Oxford Diffraction Xcalibur E'
_diffrn_measurement_method 'omega scans'
_diffrn_radiation_monochromator graphite
_diffrn_radiation_source 'fine-focus sealed tube'
_diffrn_radiation_type MoK\a
_diffrn_radiation_wavelength 0.71073
_diffrn_reflns_av_R_equivalents 0.0000
_diffrn_reflns_av_sigmaI/netI 0.0540
_diffrn_reflns_limit_h_max 9
_diffrn_reflns_limit_h_min -9
_diffrn_reflns_limit_k_max 10
_diffrn_reflns_limit_k_min -10
_diffrn_reflns_limit_l_max 23
_diffrn_reflns_limit_l_min -23
_diffrn_reflns_number 12970
_diffrn_reflns_theta_full 27.50
_diffrn_reflns_theta_max 29.00
_diffrn_reflns_theta_min 3.14
_diffrn_standards_decay_% 0
_exptl_absorpt_coefficient_mu 2.521
_exptl_absorpt_correction_T_max 1.00000
_exptl_absorpt_correction_T_min 0.91447
_exptl_absorpt_correction_type multi-scan
_exptl_absorpt_process_details
;
CrysAlisPro, Oxford Diffraction Ltd.,
Version 1.171.33.55 (release 05-01-2010 CrysAlis171 .NET)
(compiled Jan  5 2010,16:28:46)
Empirical absorption correction using spherical harmonics,
 implemented in SCALE3 ABSPACK scaling algorithm.
;
_exptl_crystal_colour colourless
_exptl_crystal_density_diffrn 1.905
_exptl_crystal_density_method 'not measured'
_exptl_crystal_description plate
_exptl_crystal_F_000 508
_exptl_crystal_size_max 0.18
_exptl_crystal_size_mid 0.05
_exptl_crystal_size_min 0.01
_refine_diff_density_max 2.835
_refine_diff_density_min -5.694
_refine_diff_density_rms 0.238
_refine_ls_extinction_method none
_refine_ls_goodness_of_fit_ref 1.030
_refine_ls_hydrogen_treatment mixed
_refine_ls_matrix_type full
_refine_ls_number_parameters 246
_refine_ls_number_reflns 12977
_refine_ls_number_restraints 117
_refine_ls_restrained_S_all 1.026
_refine_ls_R_factor_all 0.0662
_refine_ls_R_factor_gt 0.0604
_refine_ls_shift/su_max 0.000
_refine_ls_shift/su_mean 0.000
_refine_ls_structure_factor_coef Fsqd
_refine_ls_weighting_details 'calc w=1/[\s^2^(Fo^2^)+(0.1167P)^2^+0.0000P] where P=(Fo^2^+2Fc^2^)/3'
_refine_ls_weighting_scheme calc
_refine_ls_wR_factor_gt 0.1536
_refine_ls_wR_factor_ref 0.1569
_reflns_number_gt 11749
_reflns_number_total 12977
_reflns_threshold_expression I>2\s(I)
_cod_data_source_file cg101547r_si_001.cif
_cod_data_source_block bapclbenalan
_cod_original_cell_volume 907.46(11)
_cod_original_sg_symbol_H-M P-1
_cod_database_code 4500444

loop_
_symmetry_equiv_pos_as_xyz
'x, y, z'
'-x, -y, -z'

loop_
_atom_site_label
_atom_site_type_symbol
_atom_site_fract_x
_atom_site_fract_y
_atom_site_fract_z
_atom_site_U_iso_or_equiv
_atom_site_adp_type
_atom_site_occupancy
_atom_site_symmetry_multiplicity
_atom_site_calc_flag
_atom_site_refinement_flags
Ba1 Ba 0.74920(7) 0.01114(6) 0.449645(17) 0.01184(8) Uani 1 1 d .
Cl1 Cl 0.7486(3) -0.6211(2) 1.01099(9) 0.0298(4) Uani 1 1 d .
Cl2 Cl 0.7626(2) -0.1099(2) 0.99449(9) 0.0301(4) Uani 1 1 d .
O1 O 0.8964(8) -0.5460(6) 0.6245(3) 0.0257(12) Uani 1 1 d .
O2 O 0.5779(8) -0.5549(6) 0.6284(3) 0.0260(12) Uani 1 1 d .
O3 O 0.6032(7) -0.0736(6) 0.6094(3) 0.0171(11) Uani 1 1 d .
O4 O 0.8948(7) -0.0018(6) 0.6067(3) 0.0189(11) Uani 1 1 d .
O1W O 0.4869(6) 0.2770(6) 0.5053(3) 0.0148(10) Uani 1 1 d D
H1W H 0.414(7) 0.360(5) 0.477(3) 0.022 Uiso 1 1 d D
H2W H 0.563(7) 0.333(6) 0.526(3) 0.022 Uiso 1 1 d D
O2W O 0.7616(8) -0.2227(6) 0.3385(3) 0.0252(12) Uani 1 1 d D
H3W H 0.841(8) -0.319(6) 0.331(4) 0.038 Uiso 1 1 d D
H4W H 0.703(8) -0.272(8) 0.380(3) 0.038 Uiso 1 1 d D
O3W O 1.0287(7) -0.2854(6) 0.5099(3) 0.0184(11) Uani 1 1 d D
H5W H 1.023(10) -0.360(6) 0.478(3) 0.028 Uiso 1 1 d D
H6W H 1.004(10) -0.352(7) 0.5540(18) 0.028 Uiso 1 1 d D
O4W O 0.7394(8) 0.3130(6) 0.3335(3) 0.0259(12) Uani 1 1 d D
H7W H 0.836(6) 0.376(8) 0.338(4) 0.039 Uiso 1 1 d D
H8W H 0.652(7) 0.391(7) 0.353(4) 0.039 Uiso 1 1 d D
C1 C 0.7373(13) -0.5572(9) 0.6610(3) 0.0203(12) Uani 1 1 d U
C2 C 0.7428(10) -0.5746(7) 0.7493(3) 0.0147(10) Uani 1 1 d U
C3 C 0.9011(10) -0.5394(8) 0.7883(4) 0.0217(13) Uani 1 1 d U
H3 H 1.0092 -0.5053 0.7590 0.026 Uiso 1 1 calc R
C4 C 0.9039(9) -0.5528(8) 0.8673(4) 0.0237(13) Uani 1 1 d U
H4 H 1.0115 -0.5265 0.8936 0.028 Uiso 1 1 calc R
C5 C 0.7467(9) -0.6055(7) 0.9085(3) 0.0163(11) Uani 1 1 d U
C6 C 0.5867(9) -0.6415(8) 0.8732(4) 0.0206(12) Uani 1 1 d U
H6 H 0.4794 -0.6753 0.9031 0.025 Uiso 1 1 calc R
C7 C 0.5872(9) -0.6269(7) 0.7922(4) 0.0172(12) Uani 1 1 d U
H7 H 0.4794 -0.6532 0.7661 0.021 Uiso 1 1 calc R
C8 C 0.7538(15) -0.0521(11) 0.6436(3) 0.0135(9) Uiso 1 1 d .
C9 C 0.7553(11) -0.0631(8) 0.7306(3) 0.0159(10) Uani 1 1 d U
C10 C 0.9157(9) -0.0370(7) 0.7700(4) 0.0156(11) Uani 1 1 d U
H10 H 1.0264 -0.0095 0.7410 0.019 Uiso 1 1 calc R
C11 C 0.9189(9) -0.0500(8) 0.8513(4) 0.0200(12) Uani 1 1 d U
H11 H 1.0282 -0.0268 0.8774 0.024 Uiso 1 1 calc R
C12 C 0.7592(10) -0.0976(7) 0.8933(3) 0.0202(12) Uani 1 1 d U
C13 C 0.5959(9) -0.1234(8) 0.8555(4) 0.0232(13) Uani 1 1 d U
H13 H 0.4854 -0.1516 0.8845 0.028 Uiso 1 1 calc R
C14 C 0.5968(9) -0.1074(8) 0.7744(4) 0.0231(13) Uani 1 1 d U
H14 H 0.4860 -0.1272 0.7482 0.028 Uiso 1 1 calc R

loop_
_atom_site_aniso_label
_atom_site_aniso_U_11
_atom_site_aniso_U_22
_atom_site_aniso_U_33
_atom_site_aniso_U_23
_atom_site_aniso_U_13
_atom_site_aniso_U_12
Ba1 0.00429(12) 0.01547(15) 0.01622(13) -0.0037(2) -0.0002(3) -0.00161(10)
Cl1 0.0343(8) 0.0380(9) 0.0173(7) -0.0045(7) -0.0022(7) -0.0052(7)
Cl2 0.0311(8) 0.0415(9) 0.0204(8) -0.0091(7) 0.0050(7) -0.0108(7)
O1 0.028(3) 0.019(2) 0.023(3) 0.0031(19) 0.008(2) 0.0088(19)
O2 0.039(3) 0.018(2) 0.018(3) -0.0032(19) -0.002(2) 0.007(2)
O3 0.010(3) 0.023(2) 0.017(3) 0.0000(19) -0.001(2) -0.0032(18)
O4 0.006(3) 0.031(3) 0.020(3) -0.004(2) 0.002(2) -0.0038(19)
O1W 0.007(2) 0.015(2) 0.022(3) -0.0028(17) -0.002(2) -0.0021(16)
O2W 0.020(3) 0.026(2) 0.035(3) -0.018(2) 0.005(2) -0.007(2)
O3W 0.021(3) 0.013(2) 0.024(3) -0.0093(19) 0.001(2) -0.0049(18)
O4W 0.020(3) 0.022(2) 0.033(3) 0.002(2) 0.007(2) -0.004(2)
C1 0.032(3) 0.008(2) 0.019(2) -0.001(3) 0.010(3) 0.004(2)
C2 0.017(3) 0.006(2) 0.018(2) 0.001(2) 0.000(2) 0.005(2)
C3 0.017(3) 0.020(3) 0.029(3) -0.006(3) 0.007(2) -0.003(2)
C4 0.015(3) 0.030(3) 0.027(3) -0.005(3) -0.002(2) -0.007(2)
C5 0.018(3) 0.013(3) 0.018(3) -0.006(2) 0.005(2) 0.000(2)
C6 0.018(3) 0.022(3) 0.021(3) -0.002(2) 0.003(2) -0.001(2)
C7 0.012(3) 0.015(3) 0.021(3) 0.003(2) -0.001(2) 0.003(2)
C9 0.011(2) 0.016(3) 0.022(2) -0.006(2) 0.006(3) -0.003(2)
C10 0.010(2) 0.017(3) 0.021(3) -0.004(2) 0.002(2) -0.004(2)
C11 0.016(3) 0.022(3) 0.024(3) -0.005(2) -0.001(2) -0.007(2)
C12 0.031(3) 0.013(3) 0.017(3) -0.001(2) 0.000(2) -0.007(3)
C13 0.016(3) 0.026(3) 0.030(3) -0.006(3) 0.007(2) -0.010(2)
C14 0.013(3) 0.029(3) 0.029(3) -0.008(3) 0.004(2) -0.005(3)

loop_
_atom_type_symbol
_atom_type_description
_atom_type_scat_dispersion_real
_atom_type_scat_dispersion_imag
_atom_type_scat_source
Ba Ba -0.3244 2.2819 'International Tables Vol C Tables 4.2.6.8 and 6.1.1.4'
Cl Cl 0.1484 0.1585 'International Tables Vol C Tables 4.2.6.8 and 6.1.1.4'
O O 0.0106 0.0060 'International Tables Vol C Tables 4.2.6.8 and 6.1.1.4'
C C 0.0033 0.0016 'International Tables Vol C Tables 4.2.6.8 and 6.1.1.4'
H H 0.0000 0.0000 'International Tables Vol C Tables 4.2.6.8 and 6.1.1.4'

loop_
_geom_angle_atom_site_label_1
_geom_angle_atom_site_label_2
_geom_angle_atom_site_label_3
_geom_angle
_geom_angle_site_symmetry_1
_geom_angle_site_symmetry_3
O3 Ba1 O4 136.56(10) 2_656 2_756
O3 Ba1 O4W 73.74(15) 2_656 .
O4 Ba1 O4W 74.57(15) 2_756 .
O3 Ba1 O2W 76.74(15) 2_656 .
O4 Ba1 O2W 75.69(15) 2_756 .
O4W Ba1 O2W 92.38(12) . .
O3 Ba1 O1W 62.22(13) 2_656 .
O4 Ba1 O1W 134.38(13) 2_756 .
O4W Ba1 O1W 75.36(14) . .
O2W Ba1 O1W 138.93(15) . .
O3 Ba1 O3W 139.47(13) 2_656 .
O4 Ba1 O3W 61.28(14) 2_756 .
O4W Ba1 O3W 135.78(15) . .
O2W Ba1 O3W 75.28(15) . .
O1W Ba1 O3W 139.16(10) . .
O3 Ba1 O4 132.04(14) 2_656 .
O4 Ba1 O4 90.37(15) 2_756 .
O4W Ba1 O4 123.04(14) . .
O2W Ba1 O4 137.21(14) . .
O1W Ba1 O4 78.29(13) . .
O3W Ba1 O4 62.72(13) . .
O3 Ba1 O1W 64.41(13) 2_656 2_656
O4 Ba1 O1W 130.71(13) 2_756 2_656
O4W Ba1 O1W 136.50(15) . 2_656
O2W Ba1 O1W 67.61(14) . 2_656
O1W Ba1 O1W 94.48(11) . 2_656
O3W Ba1 O1W 78.02(15) . 2_656
O4 Ba1 O1W 94.78(14) . 2_656
O3 Ba1 O3 91.30(14) 2_656 .
O4 Ba1 O3 132.02(14) 2_756 .
O4W Ba1 O3 137.03(13) . .
O2W Ba1 O3 123.72(14) . .
O1W Ba1 O3 62.19(13) . .
O3W Ba1 O3 80.63(14) . .
O4 Ba1 O3 44.16(8) . .
O1W Ba1 O3 57.91(13) 2_656 .
O3 Ba1 O3W 125.62(13) 2_656 2_756
O4 Ba1 O3W 64.15(14) 2_756 2_756
O4W Ba1 O3W 66.51(15) . 2_756
O2W Ba1 O3W 138.06(15) . 2_756
O1W Ba1 O3W 72.71(15) . 2_756
O3W Ba1 O3W 94.63(11) . 2_756
O4 Ba1 O3W 57.69(14) . 2_756
O1W Ba1 O3W 151.05(10) 2_656 2_756
O3 Ba1 O3W 93.40(14) . 2_756
O3 Ba1 C8 112.4(2) 2_656 .
O4 Ba1 C8 111.0(2) 2_756 .
O4W Ba1 C8 133.99(19) . .
O2W Ba1 C8 133.62(19) . .
O1W Ba1 C8 69.44(19) . .
O3W Ba1 C8 69.8(2) . .
O4 Ba1 C8 21.83(19) . .
O1W Ba1 C8 75.94(19) 2_656 .
O3 Ba1 C8 22.35(19) . .
O3W Ba1 C8 75.3(2) 2_756 .
C8 O3 Ba1 160.7(5) . 2_656
C8 O3 Ba1 95.7(4) . .
Ba1 O3 Ba1 88.70(14) 2_656 .
C8 O4 Ba1 159.7(5) . 2_756
C8 O4 Ba1 98.0(4) . .
Ba1 O4 Ba1 89.63(15) 2_756 .
Ba1 O1W Ba1 85.52(11) . 2_656
Ba1 O1W H1W 126(4) . .
Ba1 O1W H1W 105(4) 2_656 .
Ba1 O1W H2W 101(4) . .
Ba1 O1W H2W 139(4) 2_656 .
H1W O1W H2W 104(3) . .
Ba1 O2W H3W 133(5) . .
Ba1 O2W H4W 73(5) . .
H3W O2W H4W 98(3) . .
Ba1 O3W Ba1 85.37(11) . 2_756
Ba1 O3W H5W 104(4) . .
Ba1 O3W H5W 144(4) 2_756 .
Ba1 O3W H6W 118(5) . .
Ba1 O3W H6W 107(4) 2_756 .
H5W O3W H6W 100(3) . .
Ba1 O4W H7W 113(5) . .
Ba1 O4W H8W 101(5) . .
H7W O4W H8W 94(2) . .
O2 C1 O1 124.7(5) . .
O2 C1 C2 118.0(7) . .
O1 C1 C2 117.4(7) . .
C7 C2 C3 119.2(5) . .
C7 C2 C1 119.3(7) . .
C3 C2 C1 121.4(7) . .
C4 C3 C2 121.1(6) . .
C4 C3 H3 119.4 . .
C2 C3 H3 119.4 . .
C3 C4 C5 118.3(6) . .
C3 C4 H4 120.9 . .
C5 C4 H4 120.9 . .
C6 C5 C4 123.1(5) . .
C6 C5 Cl1 118.4(5) . .
C4 C5 Cl1 118.5(5) . .
C5 C6 C7 117.6(6) . .
C5 C6 H6 121.2 . .
C7 C6 H6 121.2 . .
C2 C7 C6 120.7(6) . .
C2 C7 H7 119.6 . .
C6 C7 H7 119.6 . .
O4 C8 O3 122.0(4) . .
O4 C8 C9 117.9(8) . .
O3 C8 C9 119.6(8) . .
O4 C8 Ba1 60.2(3) . .
O3 C8 Ba1 61.9(3) . .
C9 C8 Ba1 175.0(5) . .
C10 C9 C14 118.2(5) . .
C10 C9 C8 121.3(7) . .
C14 C9 C8 120.5(7) . .
C9 C10 C11 121.5(6) . .
C9 C10 H10 119.2 . .
C11 C10 H10 119.2 . .
C12 C11 C10 118.7(6) . .
C12 C11 H11 120.6 . .
C10 C11 H11 120.6 . .
C13 C12 C11 121.1(5) . .
C13 C12 Cl2 120.3(5) . .
C11 C12 Cl2 118.5(5) . .
C12 C13 C14 118.7(6) . .
C12 C13 H13 120.7 . .
C14 C13 H13 120.7 . .
C13 C14 C9 121.8(6) . .
C13 C14 H14 119.1 . .
C9 C14 H14 119.1 . .

loop_
_geom_bond_atom_site_label_1
_geom_bond_atom_site_label_2
_geom_bond_distance
_geom_bond_site_symmetry_2
Ba1 O3 2.651(5) 2_656
Ba1 O4 2.676(5) 2_756
Ba1 O4W 2.784(5) .
Ba1 O2W 2.823(5) .
Ba1 O1W 2.835(4) .
Ba1 O3W 2.854(5) .
Ba1 O4 2.901(5) .
Ba1 O1W 2.927(5) 2_656
Ba1 O3 2.937(5) .
Ba1 O3W 2.948(5) 2_756
Ba1 C8 3.312(4) .
Cl1 C5 1.758(6) .
Cl2 C12 1.739(6) .
O1 C1 1.285(9) .
O2 C1 1.261(10) .
O3 C8 1.266(10) .
O3 Ba1 2.651(5) 2_656
O4 C8 1.244(10) .
O4 Ba1 2.676(5) 2_756
O1W Ba1 2.927(4) 2_656
O1W H1W 0.851(18) .
O1W H2W 0.850(19) .
O2W H3W 0.883(19) .
O2W H4W 0.881(19) .
O3W Ba1 2.948(5) 2_756
O3W H5W 0.863(19) .
O3W H6W 0.872(19) .
O4W H7W 0.895(19) .
O4W H8W 0.897(19) .
C1 C2 1.512(7) .
C2 C7 1.383(9) .
C2 C3 1.391(10) .
C3 C4 1.355(9) .
C3 H3 0.9500 .
C4 C5 1.379(8) .
C4 H4 0.9500 .
C5 C6 1.371(8) .
C6 C7 1.387(9) .
C6 H6 0.9500 .
C7 H7 0.9500 .
C8 C9 1.494(7) .
C9 C10 1.382(9) .
C9 C14 1.389(9) .
C10 C11 1.394(9) .
C10 H10 0.9500 .
C11 C12 1.388(9) .
C11 H11 0.9500 .
C12 C13 1.384(9) .
C13 C14 1.389(9) .
C13 H13 0.9500 .
C14 H14 0.9500 .

loop_
_geom_torsion_atom_site_label_1
_geom_torsion_atom_site_label_2
_geom_torsion_atom_site_label_3
_geom_torsion_atom_site_label_4
_geom_torsion
_geom_torsion_site_symmetry_1
_geom_torsion_site_symmetry_4
O3 Ba1 O3 C8 -161.2(5) 2_656 .
O4 Ba1 O3 C8 22.3(5) 2_756 .
O4W Ba1 O3 C8 -93.9(5) . .
O2W Ba1 O3 C8 123.9(5) . .
O1W Ba1 O3 C8 -103.8(5) . .
O3W Ba1 O3 C8 58.7(5) . .
O4 Ba1 O3 C8 -1.5(5) . .
O1W Ba1 O3 C8 140.4(5) 2_656 .
O3W Ba1 O3 C8 -35.4(5) 2_756 .
Ba1 Ba1 O3 C8 -161.2(5) 2_656 .
O3 Ba1 O3 Ba1 0.0 2_656 2_656
O4 Ba1 O3 Ba1 -176.52(14) 2_756 2_656
O4W Ba1 O3 Ba1 67.3(2) . 2_656
O2W Ba1 O3 Ba1 -74.89(18) . 2_656
O1W Ba1 O3 Ba1 57.39(13) . 2_656
O3W Ba1 O3 Ba1 -140.07(14) . 2_656
O4 Ba1 O3 Ba1 159.73(17) . 2_656
O1W Ba1 O3 Ba1 -58.40(13) 2_656 2_656
O3W Ba1 O3 Ba1 125.79(13) 2_756 2_656
C8 Ba1 O3 Ba1 161.2(5) . 2_656
O3 Ba1 O4 C8 29.3(5) 2_656 .
O4 Ba1 O4 C8 -161.1(5) 2_756 .
O4W Ba1 O4 C8 127.2(5) . .
O2W Ba1 O4 C8 -92.0(5) . .
O1W Ba1 O4 C8 63.5(5) . .
O3W Ba1 O4 C8 -104.0(5) . .
O1W Ba1 O4 C8 -30.1(5) 2_656 .
O3 Ba1 O4 C8 1.5(5) . .
O3W Ba1 O4 C8 140.3(5) 2_756 .
Ba1 Ba1 O4 C8 15.1(5) 2_656 .
O3 Ba1 O4 Ba1 -169.61(14) 2_656 2_756
O4 Ba1 O4 Ba1 0.0 2_756 2_756
O4W Ba1 O4 Ba1 -71.75(18) . 2_756
O2W Ba1 O4 Ba1 69.1(2) . 2_756
O1W Ba1 O4 Ba1 -135.47(14) . 2_756
O3W Ba1 O4 Ba1 57.04(14) . 2_756
O1W Ba1 O4 Ba1 130.93(13) 2_656 2_756
O3 Ba1 O4 Ba1 162.59(18) . 2_756
O3W Ba1 O4 Ba1 -58.66(14) 2_756 2_756
C8 Ba1 O4 Ba1 161.1(5) . 2_756
Ba1 Ba1 O4 Ba1 176.22(11) 2_656 2_756
O3 Ba1 O1W Ba1 57.93(14) 2_656 2_656
O4 Ba1 O1W Ba1 -172.81(15) 2_756 2_656
O4W Ba1 O1W Ba1 137.01(16) . 2_656
O2W Ba1 O1W Ba1 60.6(2) . 2_656
O3W Ba1 O1W Ba1 -76.8(2) . 2_656
O4 Ba1 O1W Ba1 -93.96(14) . 2_656
O1W Ba1 O1W Ba1 0.0 2_656 2_656
O3 Ba1 O1W Ba1 -49.93(13) . 2_656
O3W Ba1 O1W Ba1 -153.49(12) 2_756 2_656
C8 Ba1 O1W Ba1 -73.2(2) . 2_656
O3 Ba1 O3W Ba1 -173.62(17) 2_656 2_756
O4 Ba1 O3W Ba1 57.09(14) 2_756 2_756
O4W Ba1 O3W Ba1 60.6(2) . 2_756
O2W Ba1 O3W Ba1 138.62(16) . 2_756
O1W Ba1 O3W Ba1 -68.8(3) . 2_756
O4 Ba1 O3W Ba1 -49.82(13) . 2_756
O1W Ba1 O3W Ba1 -151.67(11) 2_656 2_756
O3 Ba1 O3W Ba1 -92.69(14) . 2_756
O3W Ba1 O3W Ba1 0.0 2_756 2_756
C8 Ba1 O3W Ba1 -72.4(2) . 2_756
Ba1 Ba1 O3W Ba1 -120.92(8) 2_656 2_756
O2 C1 C2 C7 14.3(9) . .
O1 C1 C2 C7 -165.6(6) . .
O2 C1 C2 C3 -165.8(6) . .
O1 C1 C2 C3 14.3(9) . .
C7 C2 C3 C4 -1.1(9) . .
C1 C2 C3 C4 179.0(6) . .
C2 C3 C4 C5 1.1(9) . .
C3 C4 C5 C6 -1.3(9) . .
C3 C4 C5 Cl1 -179.4(4) . .
C4 C5 C6 C7 1.3(9) . .
Cl1 C5 C6 C7 179.4(4) . .
C3 C2 C7 C6 1.1(8) . .
C1 C2 C7 C6 -179.0(5) . .
C5 C6 C7 C2 -1.2(8) . .
Ba1 O4 C8 O3 -114.0(12) 2_756 .
Ba1 O4 C8 O3 -2.9(9) . .
Ba1 O4 C8 C9 74.2(16) 2_756 .
Ba1 O4 C8 C9 -174.7(6) . .
Ba1 O4 C8 Ba1 -111.1(13) 2_756 .
Ba1 O3 C8 O4 -99.7(14) 2_656 .
Ba1 O3 C8 O4 2.8(9) . .
Ba1 O3 C8 C9 71.9(16) 2_656 .
Ba1 O3 C8 C9 174.5(6) . .
Ba1 O3 C8 Ba1 -102.6(13) 2_656 .
O3 Ba1 C8 O4 -156.8(4) 2_656 .
O4 Ba1 C8 O4 20.3(6) 2_756 .
O4W Ba1 C8 O4 -68.2(6) . .
O2W Ba1 C8 O4 110.3(5) . .
O1W Ba1 C8 O4 -110.7(5) . .
O3W Ba1 C8 O4 66.7(5) . .
O1W Ba1 C8 O4 148.9(5) 2_656 .
O3 Ba1 C8 O4 -177.2(9) . .
O3W Ba1 C8 O4 -34.0(4) 2_756 .
Ba1 Ba1 C8 O4 -163.2(5) 2_656 .
O3 Ba1 C8 O3 20.4(5) 2_656 .
O4 Ba1 C8 O3 -162.4(4) 2_756 .
O4W Ba1 C8 O3 109.1(5) . .
O2W Ba1 C8 O3 -72.5(5) . .
O1W Ba1 C8 O3 66.5(4) . .
O3W Ba1 C8 O3 -116.0(5) . .
O4 Ba1 C8 O3 177.2(9) . .
O1W Ba1 C8 O3 -33.8(4) 2_656 .
O3W Ba1 C8 O3 143.3(5) 2_756 .
Ba1 Ba1 C8 O3 14.0(4) 2_656 .
O3 Ba1 C8 C9 -88(8) 2_656 .
O4 Ba1 C8 C9 89(8) 2_756 .
O4W Ba1 C8 C9 0(8) . .
O2W Ba1 C8 C9 179(8) . .
O1W Ba1 C8 C9 -42(8) . .
O3W Ba1 C8 C9 135(8) . .
O4 Ba1 C8 C9 69(8) . .
O1W Ba1 C8 C9 -143(8) 2_656 .
O3 Ba1 C8 C9 -109(8) . .
O3W Ba1 C8 C9 35(8) 2_756 .
Ba1 Ba1 C8 C9 -95(8) 2_656 .
O4 C8 C9 C10 -6.7(11) . .
O3 C8 C9 C10 -178.8(6) . .
Ba1 C8 C9 C10 -73(8) . .
O4 C8 C9 C14 175.9(7) . .
O3 C8 C9 C14 3.9(11) . .
Ba1 C8 C9 C14 110(8) . .
C14 C9 C10 C11 -1.5(9) . .
C8 C9 C10 C11 -178.9(6) . .
C9 C10 C11 C12 2.6(9) . .
C10 C11 C12 C13 -3.0(9) . .
C10 C11 C12 Cl2 -178.9(4) . .
C11 C12 C13 C14 2.3(9) . .
Cl2 C12 C13 C14 178.1(5) . .
C12 C13 C14 C9 -1.2(9) . .
C10 C9 C14 C13 0.8(9) . .
C8 C9 C14 C13 178.2(6) . .

loop_
_cell_oxdiff_twin_id
_cell_oxdiff_twin_matrix_11
_cell_oxdiff_twin_matrix_12
_cell_oxdiff_twin_matrix_13
_cell_oxdiff_twin_matrix_21
_cell_oxdiff_twin_matrix_22
_cell_oxdiff_twin_matrix_23
_cell_oxdiff_twin_matrix_31
_cell_oxdiff_twin_matrix_32
_cell_oxdiff_twin_matrix_33
1 1.0000 0.0000 0.0000 0.0000 1.0000 0.0000 0.0000 0.0000 1.0000
2 -0.9996 -0.0004 -0.0000 0.0001 -1.0001 0.0001 0.0489 -0.7652 1.0002
